data_7108582
loop_
_publ_author_name
'Ryosuke Kotani'
'Atsushi Kondo'
'Kazuyuki Maeda'

_publ_section_title
;
 Gate adsorption of CO2 on a flexible one-dimensional copper-based
 coordination polymer crystal
;
_journal_name_full Chem.Commun.
_journal_page_first 11316
_journal_paper_doi 10.1039/c2cc35739a
_journal_volume 48
_journal_year 2012
_chemical_formula_sum 'C26 H28 B2 Cu F8 N4'
_chemical_formula_weight 633.68
_chemical_name_systematic
;
?
;
_space_group_IT_number 5
_symmetry_cell_setting monoclinic
_symmetry_space_group_name_Hall 'C 2y'
_symmetry_space_group_name_H-M 'C 1 2 1'
_atom_sites_solution_hydrogens geom
_atom_sites_solution_primary direct
_atom_sites_solution_secondary difmap
_audit_creation_method SHELXL-97
_cell_angle_alpha 90.00
_cell_angle_beta 113.8490(10)
_cell_angle_gamma 90.00
_cell_formula_units_Z 2
_cell_length_a 17.5697(3)
_cell_length_b 12.2799(2)
_cell_length_c 9.0323(2)
_cell_measurement_temperature 173
_cell_volume 1782.36(6)
_computing_cell_refinement PROCESS-AUTO
_computing_data_collection PROCESS-AUTO
_computing_data_reduction CrystalStructure
_computing_structure_refinement 'SHELXL-97 (Sheldrick, 1997)'
_computing_structure_solution SIR97
_diffrn_ambient_temperature 173
_diffrn_detector_area_resol_mean 10.00
_diffrn_measured_fraction_theta_full 1.000
_diffrn_measured_fraction_theta_max 1.000
_diffrn_measurement_device_type Rigaku
_diffrn_measurement_method \w
_diffrn_radiation_monochromator graphite
_diffrn_radiation_source 'fine-focus sealed tube'
_diffrn_radiation_type CuK\a
_diffrn_radiation_wavelength 1.54187
_diffrn_reflns_av_R_equivalents 0.0654
_diffrn_reflns_av_sigmaI/netI 0.0540
_diffrn_reflns_limit_h_max 21
_diffrn_reflns_limit_h_min -21
_diffrn_reflns_limit_k_max 14
_diffrn_reflns_limit_k_min -14
_diffrn_reflns_limit_l_max 10
_diffrn_reflns_limit_l_min -10
_diffrn_reflns_number 15222
_diffrn_reflns_theta_full 68.19
_diffrn_reflns_theta_max 68.19
_diffrn_reflns_theta_min 4.53
_exptl_absorpt_coefficient_mu 1.412
_exptl_absorpt_correction_T_max 0.8717
_exptl_absorpt_correction_T_min 0.6767
_exptl_absorpt_correction_type numerical
_exptl_absorpt_process_details
;
Higashi, T. (1999). Program for Absorption Correction.
Rigaku Corporation, Tokyo, Japan.
;
_exptl_crystal_colour purple
_exptl_crystal_density_diffrn 1.181
_exptl_crystal_density_method 'not measured'
_exptl_crystal_description plate
_exptl_crystal_F_000 646
_exptl_crystal_size_max 0.30
_exptl_crystal_size_mid 0.20
_exptl_crystal_size_min 0.10
_refine_diff_density_max 0.711
_refine_diff_density_min -0.398
_refine_diff_density_rms 0.065
_refine_ls_abs_structure_details 'Flack H D (1983), Acta Cryst. A39, 876-881'
_refine_ls_abs_structure_Flack 0.46(5)
_refine_ls_extinction_method none
_refine_ls_goodness_of_fit_ref 1.109
_refine_ls_hydrogen_treatment mixed
_refine_ls_matrix_type full
_refine_ls_number_parameters 187
_refine_ls_number_reflns 3252
_refine_ls_number_restraints 11
_refine_ls_restrained_S_all 1.154
_refine_ls_R_factor_all 0.0559
_refine_ls_R_factor_gt 0.0524
_refine_ls_shift/su_max 0.000
_refine_ls_shift/su_mean 0.000
_refine_ls_structure_factor_coef Fsqd
_refine_ls_weighting_details 'calc w=1/[\s^2^(Fo^2^)+(0.0764P)^2^+1.5887P] where P=(Fo^2^+2Fc^2^)/3'
_refine_ls_weighting_scheme calc
_refine_ls_wR_factor_gt 0.1416
_refine_ls_wR_factor_ref 0.1461
_reflns_number_gt 2947
_reflns_number_total 3252
_reflns_threshold_expression >2sigma(I)
_cod_data_source_file c2cc35739a.txt
_cod_data_source_block 1
_cod_original_sg_symbol_H-M C2
_cod_database_code 7108582

loop_
_symmetry_equiv_pos_as_xyz
'x, y, z'
'-x, y, -z'
'x+1/2, y+1/2, z'
'-x+1/2, y+1/2, -z'

loop_
_atom_site_label
_atom_site_type_symbol
_atom_site_fract_x
_atom_site_fract_y
_atom_site_fract_z
_atom_site_U_iso_or_equiv
_atom_site_adp_type
_atom_site_occupancy
_atom_site_symmetry_multiplicity
_atom_site_calc_flag
_atom_site_refinement_flags
Cu1 Cu 0.5000 0.99950(6) 0.5000 0.0275(2) Uani 1 2 d S
F1 F 0.40183(11) 1.0019(3) 0.6348(2) 0.0369(4) Uani 1 1 d D
F3 F 0.3421(3) 1.1222(3) 0.7331(6) 0.0994(13) Uani 1 1 d D
F4 F 0.2745(2) 0.9758(6) 0.6297(5) 0.142(2) Uani 1 1 d D
F2 F 0.3892(3) 0.9783(6) 0.8692(4) 0.136(2) Uani 1 1 d D
N1 N 0.4330(3) 1.1172(3) 0.3477(5) 0.0280(10) Uani 1 1 d .
N2 N 0.5680(3) 0.8809(3) 0.6564(5) 0.0311(11) Uani 1 1 d .
C5 C 0.3808(4) 1.1768(3) 0.3852(7) 0.0368(14) Uani 1 1 d .
H5 H 0.3720 1.1577 0.4790 0.044 Uiso 1 1 calc R
C4 C 0.3381(4) 1.2657(4) 0.2951(8) 0.0465(15) Uani 1 1 d .
H4 H 0.3024 1.3061 0.3303 0.056 Uiso 1 1 calc R
C3 C 0.3465(3) 1.2973(4) 0.1531(7) 0.0305(12) Uani 1 1 d .
C2 C 0.3987(4) 1.2302(4) 0.1138(6) 0.0367(12) Uani 1 1 d .
H2 H 0.4052 1.2425 0.0157 0.044 Uiso 1 1 calc R
C1 C 0.4410(4) 1.1471(4) 0.2118(7) 0.0409(15) Uani 1 1 d .
H1 H 0.4790 1.1073 0.1820 0.049 Uiso 1 1 calc R
C13 C 0.5555(3) 0.8548(5) 0.7865(7) 0.0396(14) Uani 1 1 d .
H13 H 0.5205 0.8988 0.8189 0.048 Uiso 1 1 calc R
C12 C 0.5944(4) 0.7605(4) 0.8790(8) 0.0494(16) Uani 1 1 d .
H12 H 0.5810 0.7377 0.9661 0.059 Uiso 1 1 calc R
C11 C 0.6510(3) 0.7034(3) 0.8413(6) 0.0290(11) Uani 1 1 d .
C10 C 0.6673(4) 0.7363(4) 0.7132(7) 0.0405(13) Uani 1 1 d .
H10 H 0.7084 0.7001 0.6882 0.049 Uiso 1 1 calc R
C9 C 0.6243(4) 0.8214(5) 0.6214(8) 0.0497(18) Uani 1 1 d .
H9 H 0.6338 0.8405 0.5284 0.060 Uiso 1 1 calc R
C6 C 0.3044(3) 1.3955(4) 0.0581(7) 0.0336(12) Uani 1 1 d .
H6A H 0.2457 1.3978 0.0452 0.040 Uiso 1 1 calc R
H6B H 0.3051 1.3927 -0.0509 0.040 Uiso 1 1 calc R
C7 C 0.35073(18) 1.4968(4) 0.1488(4) 0.0306(6) Uani 1 1 d .
H7A H 0.4080 1.4964 0.1535 0.037 Uiso 1 1 calc R
H7B H 0.3546 1.4948 0.2612 0.037 Uiso 1 1 calc R
C8 C 0.3066(3) 1.6019(4) 0.0664(6) 0.0337(12) Uani 1 1 d .
H8A H 0.3053 1.6053 -0.0442 0.040 Uiso 1 1 calc R
H8B H 0.2484 1.6002 0.0564 0.040 Uiso 1 1 calc R
B1 B 0.3511(2) 1.0139(4) 0.7181(4) 0.0410(11) Uani 1 1 d D

loop_
_atom_site_aniso_label
_atom_site_aniso_U_11
_atom_site_aniso_U_22
_atom_site_aniso_U_33
_atom_site_aniso_U_23
_atom_site_aniso_U_13
_atom_site_aniso_U_12
Cu1 0.0317(3) 0.0165(3) 0.0362(4) 0.000 0.0157(3) 0.000
F1 0.0436(10) 0.0284(9) 0.0492(10) -0.0057(18) 0.0296(8) -0.0007(17)
F3 0.127(3) 0.073(2) 0.139(3) -0.013(2) 0.096(3) 0.032(2)
F4 0.0490(18) 0.257(7) 0.121(3) 0.002(4) 0.0357(19) -0.059(3)
F2 0.126(3) 0.236(7) 0.064(2) 0.081(4) 0.056(2) 0.075(4)
N1 0.033(2) 0.023(2) 0.032(2) -0.0170(17) 0.018(2) -0.0155(17)
N2 0.031(2) 0.014(2) 0.048(3) 0.0074(19) 0.016(2) 0.0092(17)
C5 0.056(4) 0.022(2) 0.049(4) 0.013(2) 0.038(3) 0.004(2)
C4 0.061(4) 0.033(3) 0.060(4) -0.005(3) 0.040(3) 0.013(3)
C3 0.026(3) 0.026(3) 0.040(3) -0.009(2) 0.013(2) -0.007(2)
C2 0.050(3) 0.032(2) 0.030(2) -0.006(2) 0.019(2) 0.007(2)
C1 0.063(4) 0.019(2) 0.048(4) 0.009(2) 0.030(3) 0.019(3)
C13 0.036(3) 0.048(3) 0.046(4) 0.004(3) 0.028(3) 0.009(3)
C12 0.059(4) 0.037(3) 0.069(4) 0.029(3) 0.044(3) 0.014(3)
C11 0.033(3) 0.014(2) 0.034(3) 0.004(2) 0.007(2) 0.000(2)
C10 0.037(3) 0.041(3) 0.048(3) 0.017(3) 0.021(3) 0.018(2)
C9 0.052(4) 0.062(4) 0.045(4) 0.012(3) 0.029(3) 0.031(3)
C6 0.035(3) 0.019(2) 0.045(3) 0.005(2) 0.015(3) 0.000(2)
C7 0.0306(14) 0.0211(13) 0.0340(15) 0.005(3) 0.0067(12) -0.001(3)
C8 0.035(3) 0.025(3) 0.031(3) 0.007(2) 0.003(2) 0.002(2)
B1 0.044(2) 0.041(3) 0.049(2) 0.001(2) 0.0292(19) 0.000(2)

loop_
_atom_type_symbol
_atom_type_description
_atom_type_scat_dispersion_real
_atom_type_scat_dispersion_imag
_atom_type_scat_source
Cu Cu -1.9646 0.5888 'International Tables Vol C Tables 4.2.6.8 and 6.1.1.4'
N N 0.0311 0.0180 'International Tables Vol C Tables 4.2.6.8 and 6.1.1.4'
C C 0.0181 0.0091 'International Tables Vol C Tables 4.2.6.8 and 6.1.1.4'
H H 0.0000 0.0000 'International Tables Vol C Tables 4.2.6.8 and 6.1.1.4'
B B 0.0090 0.0039 'International Tables Vol C Tables 4.2.6.8 and 6.1.1.4'
F F 0.0727 0.0534 'International Tables Vol C Tables 4.2.6.8 and 6.1.1.4'
O O 0.0492 0.0322 'International Tables Vol C Tables 4.2.6.8 and 6.1.1.4'

loop_
_geom_angle_atom_site_label_1
_geom_angle_atom_site_label_2
_geom_angle_atom_site_label_3
_geom_angle
_geom_angle_site_symmetry_1
_geom_angle_site_symmetry_3
N1 Cu1 N1 88.34(19) 2_656 .
N1 Cu1 N2 179.45(19) 2_656 2_656
N1 Cu1 N2 91.27(9) . 2_656
N1 Cu1 N2 91.27(9) 2_656 .
N1 Cu1 N2 179.45(19) . .
N2 Cu1 N2 89.1(2) 2_656 .
C5 N1 C1 115.1(4) . .
C5 N1 Cu1 119.8(3) . .
C1 N1 Cu1 124.9(3) . .
C13 N2 C9 118.3(4) . .
C13 N2 Cu1 121.9(3) . .
C9 N2 Cu1 119.7(4) . .
N1 C5 C4 123.6(5) . .
N1 C5 H5 118.2 . .
C4 C5 H5 118.2 . .
C5 C4 C3 121.4(4) . .
C5 C4 H4 119.3 . .
C3 C4 H4 119.3 . .
C2 C3 C4 113.3(5) . .
C2 C3 C6 124.1(5) . .
C4 C3 C6 122.6(4) . .
C1 C2 C3 121.7(5) . .
C1 C2 H2 119.1 . .
C3 C2 H2 119.1 . .
N1 C1 C2 124.7(5) . .
N1 C1 H1 117.7 . .
C2 C1 H1 117.7 . .
N2 C13 C12 120.4(5) . .
N2 C13 H13 119.8 . .
C12 C13 H13 119.8 . .
C11 C12 C13 119.5(5) . .
C11 C12 H12 120.2 . .
C13 C12 H12 120.2 . .
C10 C11 C12 118.9(5) . .
C10 C11 C8 119.1(5) . 2_646
C12 C11 C8 121.9(5) . 2_646
C9 C10 C11 119.5(5) . .
C9 C10 H10 120.3 . .
C11 C10 H10 120.3 . .
C10 C9 N2 123.1(5) . .
C10 C9 H9 118.4 . .
N2 C9 H9 118.4 . .
C3 C6 C7 108.4(4) . .
C3 C6 H6A 110.0 . .
C7 C6 H6A 110.0 . .
C3 C6 H6B 110.0 . .
C7 C6 H6B 110.0 . .
H6A C6 H6B 108.4 . .
C6 C7 C8 111.7(2) . .
C6 C7 H7A 109.3 . .
C8 C7 H7A 109.3 . .
C6 C7 H7B 109.3 . .
C8 C7 H7B 109.3 . .
H7A C7 H7B 107.9 . .
C11 C8 C7 112.7(4) 2_666 .
C11 C8 H8A 109.1 2_666 .
C7 C8 H8A 109.1 . .
C11 C8 H8B 109.1 2_666 .
C7 C8 H8B 109.1 . .
H8A C8 H8B 107.8 . .
F2 B1 F4 117.8(4) . .
F2 B1 F3 104.5(5) . .
F4 B1 F3 105.9(5) . .
F2 B1 F1 110.7(3) . .
F4 B1 F1 110.5(3) . .
F3 B1 F1 106.6(3) . .

loop_
_geom_bond_atom_site_label_1
_geom_bond_atom_site_label_2
_geom_bond_distance
_geom_bond_site_symmetry_2
Cu1 N1 2.014(4) 2_656
Cu1 N1 2.014(4) .
Cu1 N2 2.045(4) 2_656
Cu1 N2 2.045(4) .
F1 B1 1.388(3) .
F3 B1 1.353(4) .
F4 B1 1.341(4) .
F2 B1 1.328(4) .
N1 C5 1.320(6) .
N1 C1 1.342(6) .
N2 C13 1.318(6) .
N2 C9 1.366(6) .
C5 C4 1.387(7) .
C5 H5 0.9500 .
C4 C3 1.404(8) .
C4 H4 0.9500 .
C3 C2 1.382(7) .
C3 C6 1.491(7) .
C2 C1 1.358(7) .
C2 H2 0.9500 .
C1 H1 0.9500 .
C13 C12 1.429(8) .
C13 H13 0.9500 .
C12 C11 1.369(7) .
C12 H12 0.9500 .
C11 C10 1.360(7) .
C11 C8 1.517(7) 2_646
C10 C9 1.358(7) .
C10 H10 0.9500 .
C9 H9 0.9500 .
C6 C7 1.531(6) .
C6 H6A 0.9900 .
C6 H6B 0.9900 .
C7 C8 1.534(6) .
C7 H7A 0.9900 .
C7 H7B 0.9900 .
C8 C11 1.517(7) 2_666
C8 H8A 0.9900 .
C8 H8B 0.9900 .

loop_
_geom_torsion_atom_site_label_1
_geom_torsion_atom_site_label_2
_geom_torsion_atom_site_label_3
_geom_torsion_atom_site_label_4
_geom_torsion
_geom_torsion_site_symmetry_1
_geom_torsion_site_symmetry_4
N1 Cu1 N1 C5 -70.9(3) 2_656 .
N2 Cu1 N1 C5 109.5(4) 2_656 .
N2 Cu1 N1 C5 -26(22) . .
N1 Cu1 N1 C1 103.8(4) 2_656 .
N2 Cu1 N1 C1 -75.8(4) 2_656 .
N2 Cu1 N1 C1 149(22) . .
N1 Cu1 N2 C13 77.5(4) 2_656 .
N1 Cu1 N2 C13 32(22) . .
N2 Cu1 N2 C13 -102.9(4) 2_656 .
N1 Cu1 N2 C9 -106.9(4) 2_656 .
N1 Cu1 N2 C9 -152(22) . .
N2 Cu1 N2 C9 72.7(4) 2_656 .
C1 N1 C5 C4 -1.4(7) . .
Cu1 N1 C5 C4 173.8(4) . .
N1 C5 C4 C3 1.4(9) . .
C5 C4 C3 C2 1.5(8) . .
C5 C4 C3 C6 -177.2(5) . .
C4 C3 C2 C1 -4.2(8) . .
C6 C3 C2 C1 174.4(5) . .
C5 N1 C1 C2 -1.5(8) . .
Cu1 N1 C1 C2 -176.5(4) . .
C3 C2 C1 N1 4.6(9) . .
C9 N2 C13 C12 -5.7(8) . .
Cu1 N2 C13 C12 170.0(4) . .
N2 C13 C12 C11 6.4(10) . .
C13 C12 C11 C10 -1.8(9) . .
C13 C12 C11 C8 -179.1(5) . 2_646
C12 C11 C10 C9 -3.1(9) . .
C8 C11 C10 C9 174.3(5) 2_646 .
C11 C10 C9 N2 3.9(9) . .
C13 N2 C9 C10 0.6(9) . .
Cu1 N2 C9 C10 -175.1(5) . .
C2 C3 C6 C7 -103.3(6) . .
C4 C3 C6 C7 75.2(6) . .
C3 C6 C7 C8 -175.0(5) . .
C6 C7 C8 C11 177.1(5) . 2_666
